data_2217068
loop_
_publ_author_name
'Gangqiang Yin'

_publ_section_title
;Bis[\m-methylenebis(diphenylphosphine)]bis[(5-nitro-1,10-phenanthroline)silver(I)]
 bis(hexafluoridoantimonate)
;
_journal_coeditor_code GK2121
_journal_issue 1
_journal_name_full 'Acta Crystallographica Section E'
_journal_page_first m264
_journal_page_last m264
_journal_paper_doi 10.1107/S1600536807067013
_journal_volume 64
_journal_year 2008
_chemical_formula_iupac '[Ag2 (C12 H7 N3 O2)2 (C25 H22 P2)2] (Sb F6)2'
_chemical_formula_moiety 'C74 H58 Ag2 N6 O4 P4 2+, 2(F6 Sb -)'
_chemical_formula_sum 'C74 H58 Ag2 F12 N6 O4 P4 Sb2'
_chemical_formula_weight 1906.38
_chemical_name_systematic
;
Bis[\m-methylenebis(diphenylphosphine)]bis[(5-nitro-1,10-
phenanthroline)silver(I)] bis(hexafluoridoantimonate)
;
_space_group_IT_number 14
_symmetry_cell_setting monoclinic
_symmetry_space_group_name_Hall '-P 2yn'
_symmetry_space_group_name_H-M 'P 1 21/n 1'
_atom_sites_solution_hydrogens geom
_atom_sites_solution_primary direct
_atom_sites_solution_secondary difmap
_audit_creation_method SHELXL-97
_cell_angle_alpha 90.00
_cell_angle_beta 117.936(2)
_cell_angle_gamma 90.00
_cell_formula_units_Z 2
_cell_length_a 12.8034(7)
_cell_length_b 23.3993(10)
_cell_length_c 13.5580(11)
_cell_measurement_reflns_used 7865
_cell_measurement_temperature 293(2)
_cell_measurement_theta_max 25.03
_cell_measurement_theta_min 3.00
_cell_volume 3588.5(4)
_computing_cell_refinement 'CrystalClear (Rigaku, 2000)'
_computing_data_collection 'CrystalClear (Rigaku, 2000)'
_computing_data_reduction 'CrystalClear (Rigaku, 2000)'
_computing_molecular_graphics 'SHELXTL (Bruker, 1999)'
_computing_publication_material 'SHELXTL (Bruker, 1999)'
_computing_structure_refinement 'SHELXL97 (Sheldrick, 1997)'
_computing_structure_solution 'SHELXS97 (Sheldrick, 1997)'
_diffrn_ambient_temperature 293(2)
_diffrn_detector_area_resol_mean 14.6306
_diffrn_measured_fraction_theta_full 0.995
_diffrn_measured_fraction_theta_max 0.995
_diffrn_measurement_device_type 'Rigaku Mercury 70 CCD'
_diffrn_measurement_method \w
_diffrn_radiation_monochromator graphite
_diffrn_radiation_source 'fine-focus sealed tube'
_diffrn_radiation_type MoK\a
_diffrn_radiation_wavelength 0.71073
_diffrn_reflns_av_R_equivalents 0.0260
_diffrn_reflns_av_sigmaI/netI 0.0248
_diffrn_reflns_limit_h_max 15
_diffrn_reflns_limit_h_min -15
_diffrn_reflns_limit_k_max 26
_diffrn_reflns_limit_k_min -27
_diffrn_reflns_limit_l_max 15
_diffrn_reflns_limit_l_min -16
_diffrn_reflns_number 22441
_diffrn_reflns_theta_full 25.03
_diffrn_reflns_theta_max 25.03
_diffrn_reflns_theta_min 3.00
_diffrn_standards_decay_% 0
_diffrn_standards_interval_count 0
_diffrn_standards_interval_time 0
_diffrn_standards_number 0
_exptl_absorpt_coefficient_mu 1.458
_exptl_absorpt_correction_T_max 1.0000
_exptl_absorpt_correction_T_min 0.8163
_exptl_absorpt_correction_type multi-scan
_exptl_absorpt_process_details '(CrystalClear; Rigaku, 2000)'
_exptl_crystal_colour yellow
_exptl_crystal_density_diffrn 1.764
_exptl_crystal_density_method 'not measured'
_exptl_crystal_description prism
_exptl_crystal_F_000 1880
_exptl_crystal_size_max 0.3500
_exptl_crystal_size_mid 0.3500
_exptl_crystal_size_min 0.2800
_refine_diff_density_max 0.658
_refine_diff_density_min -0.703
_refine_ls_extinction_method none
_refine_ls_goodness_of_fit_ref 1.111
_refine_ls_hydrogen_treatment constr
_refine_ls_matrix_type full
_refine_ls_number_parameters 623
_refine_ls_number_reflns 6301
_refine_ls_number_restraints 486
_refine_ls_restrained_S_all 1.089
_refine_ls_R_factor_all 0.0337
_refine_ls_R_factor_gt 0.0296
_refine_ls_shift/su_max 0.002
_refine_ls_shift/su_mean 0.000
_refine_ls_structure_factor_coef Fsqd
_refine_ls_weighting_details 'calc w=1/[\s^2^(Fo^2^)+(0.0186P)^2^+5.1P] where P=(Fo^2^+2Fc^2^)/3'
_refine_ls_weighting_scheme calc
_refine_ls_wR_factor_gt 0.0576
_refine_ls_wR_factor_ref 0.0597
_reflns_number_gt 5851
_reflns_number_total 6301
_reflns_threshold_expression I>2\s(I)
_cod_data_source_file gk2121.cif
_cod_data_source_block I
_cod_original_sg_symbol_H-M 'P 21/n'
_cod_database_code 2217068
_cod_database_fobs_code 2217068

loop_
_symmetry_equiv_pos_as_xyz
'x, y, z'
'-x+1/2, y+1/2, -z+1/2'
'-x, -y, -z'
'x-1/2, -y-1/2, z-1/2'

loop_
_atom_site_type_symbol
_atom_site_label
_atom_site_fract_x
_atom_site_fract_y
_atom_site_fract_z
_atom_site_U_iso_or_equiv
_atom_site_adp_type
_atom_site_calc_flag
_atom_site_refinement_flags
_atom_site_occupancy
_atom_site_disorder_assembly
_atom_site_disorder_group
Ag Ag 0.023652(17) -0.075515(9) 1.091671(17) 0.01867(6) Uani d . 1 . .
P P1 -0.17901(6) -0.06326(3) 0.94206(6) 0.01775(16) Uani d . 1 A .
P P2 0.19380(6) -0.02588(3) 1.22857(6) 0.01697(15) Uani d . 1 . .
C C21 -0.2634(2) -0.00996(12) 0.9721(2) 0.0216(6) Uani d . 1 . .
C C22 -0.3864(3) -0.00586(13) 0.9110(3) 0.0247(7) Uani d . 1 A .
H H22A -0.4286 -0.0325 0.8555 0.030 Uiso calc R 1 . .
C C23 -0.4457(3) 0.03785(14) 0.9330(3) 0.0326(8) Uani d . 1 . .
H H23A -0.5274 0.0409 0.8913 0.039 Uiso calc R 1 A .
C C24 -0.3838(3) 0.07685(15) 1.0167(3) 0.0401(9) Uani d . 1 A .
H H24A -0.4241 0.1059 1.0315 0.048 Uiso calc R 1 . .
C C25 -0.2625(3) 0.07299(15) 1.0786(3) 0.0385(8) Uani d . 1 . .
H H25A -0.2211 0.0992 1.1351 0.046 Uiso calc R 1 A .
C C26 -0.2027(3) 0.02995(13) 1.0562(3) 0.0280(7) Uani d . 1 A .
H H26A -0.1209 0.0276 1.0977 0.034 Uiso calc R 1 . .
C C31 -0.2520(2) -0.13177(12) 0.9320(2) 0.0205(6) Uani d . 1 . .
C C32 -0.2280(2) -0.17707(13) 0.8787(2) 0.0253(7) Uani d . 1 A .
H H32A -0.1866 -0.1703 0.8389 0.030 Uiso calc R 1 . .
C C33 -0.2651(3) -0.23201(13) 0.8845(3) 0.0313(8) Uani d . 1 . .
H H33A -0.2483 -0.2620 0.8491 0.038 Uiso calc R 1 A .
C C34 -0.3271(3) -0.24197(14) 0.9432(3) 0.0357(8) Uani d . 1 A .
H H34A -0.3513 -0.2789 0.9480 0.043 Uiso calc R 1 . .
C C35 -0.3532(3) -0.19762(15) 0.9945(3) 0.0351(8) Uani d . 1 . .
H H35A -0.3960 -0.2046 1.0329 0.042 Uiso calc R 1 A .
C C36 -0.3163(2) -0.14242(14) 0.9894(3) 0.0274(7) Uani d . 1 A .
H H36A -0.3343 -0.1126 1.0242 0.033 Uiso calc R 1 . .
C C41 0.1816(2) -0.02647(12) 1.3574(2) 0.0200(6) Uani d . 1 . .
C C42 0.2094(3) -0.07752(14) 1.4183(3) 0.0275(7) Uani d . 1 A .
H H42A 0.2376 -0.1085 1.3948 0.033 Uiso calc R 1 . .
C C43 0.1952(3) -0.08225(15) 1.5130(3) 0.0330(8) Uani d . 1 . .
H H43A 0.2131 -0.1165 1.5525 0.040 Uiso calc R 1 A .
C C44 0.1546(3) -0.03626(16) 1.5490(3) 0.0353(8) Uani d . 1 A .
H H44A 0.1466 -0.0393 1.6135 0.042 Uiso calc R 1 . .
C C45 0.1261(3) 0.01406(15) 1.4896(3) 0.0352(8) Uani d . 1 . .
H H45A 0.0983 0.0449 1.5138 0.042 Uiso calc R 1 A .
C C46 0.1388(3) 0.01893(13) 1.3932(3) 0.0261(7) Uani d . 1 A .
H H46A 0.1185 0.0529 1.3528 0.031 Uiso calc R 1 . .
C C51 0.3399(2) -0.05683(13) 1.2753(2) 0.0206(6) Uani d . 1 . .
C C52 0.3518(3) -0.10922(13) 1.2338(3) 0.0283(7) Uani d . 1 A .
H H52A 0.2852 -0.1281 1.1808 0.034 Uiso calc R 1 . .
C C53 0.4631(3) -0.13370(15) 1.2712(3) 0.0389(9) Uani d . 1 . .
H H53A 0.4709 -0.1688 1.2430 0.047 Uiso calc R 1 A .
C C54 0.5617(3) -0.10585(16) 1.3500(3) 0.0371(8) Uani d . 1 A .
H H54A 0.6360 -0.1223 1.3751 0.044 Uiso calc R 1 . .
C C55 0.5510(3) -0.05397(16) 1.3916(3) 0.0349(8) Uani d . 1 . .
H H55A 0.6182 -0.0352 1.4439 0.042 Uiso calc R 1 A .
C C56 0.4403(2) -0.02935(14) 1.3558(3) 0.0262(7) Uani d . 1 A .
H H56A 0.4332 0.0054 1.3856 0.031 Uiso calc R 1 . .
C C61 -0.2118(2) -0.04967(12) 0.7965(2) 0.0206(6) Uani d . 1 . .
H H61A -0.1595 -0.0726 0.7791 0.025 Uiso calc R 1 A .
H H61B -0.2924 -0.0613 0.7469 0.025 Uiso calc R 1 . .
C C1 0.0907(6) -0.1990(2) 1.0194(7) 0.0286(12) Uani d PDU 0.842(4) A 1
H H1A 0.1206 -0.1748 0.9843 0.034 Uiso calc PR 0.842(4) A 1
C C2 0.0947(6) -0.2583(2) 1.0054(5) 0.0438(16) Uani d PDU 0.842(4) A 1
H H2A 0.1270 -0.2729 0.9619 0.053 Uiso calc PR 0.842(4) A 1
C C3 0.0510(5) -0.2940(2) 1.0557(5) 0.0445(16) Uani d PDU 0.842(4) A 1
H H3A 0.0541 -0.3332 1.0471 0.053 Uiso calc PR 0.842(4) A 1
C C4 0.0010(5) -0.2723(2) 1.1206(4) 0.0338(12) Uani d PDU 0.842(4) A 1
C C5 -0.0497(5) -0.3045(2) 1.1798(5) 0.0424(17) Uani d PDU 0.842(4) A 1
C C6 -0.1018(4) -0.2802(2) 1.2341(4) 0.0427(13) Uani d PDU 0.842(4) A 1
H H6A -0.1364 -0.3033 1.2666 0.051 Uiso calc PR 0.842(4) A 1
C C7 -0.1057(5) -0.2198(2) 1.2435(4) 0.0323(12) Uani d PDU 0.842(4) A 1
C C8 -0.1592(4) -0.1931(2) 1.3008(4) 0.0411(12) Uani d PDU 0.842(4) A 1
H H8A -0.1969 -0.2146 1.3324 0.049 Uiso calc PR 0.842(4) A 1
C C9 -0.1552(5) -0.1351(2) 1.3094(4) 0.0417(12) Uani d PDU 0.842(4) A 1
H H9A -0.1903 -0.1165 1.3468 0.050 Uiso calc PR 0.842(4) A 1
C C10 -0.0977(5) -0.1041(2) 1.2612(5) 0.0326(13) Uani d PDU 0.842(4) A 1
H H10A -0.0943 -0.0646 1.2690 0.039 Uiso calc PR 0.842(4) A 1
C C11 -0.0517(5) -0.18563(19) 1.1947(5) 0.0235(10) Uani d PDU 0.842(4) A 1
C C12 0.0005(7) -0.2113(2) 1.1323(5) 0.0251(11) Uani d PDU 0.842(4) A 1
N N1 0.0456(9) -0.1765(2) 1.0812(9) 0.0238(10) Uani d PDU 0.842(4) A 1
N N2 -0.0478(8) -0.12770(18) 1.2050(7) 0.0233(10) Uani d PDU 0.842(4) A 1
N N3 -0.0420(4) -0.36777(18) 1.1863(4) 0.0676(16) Uani d PD 0.842(4) A 1
O O1 -0.0046(4) -0.39241(17) 1.1320(6) 0.121(3) Uani d PD 0.842(4) A 1
O O2 -0.0729(8) -0.3919(2) 1.2455(8) 0.095(3) Uani d PD 0.842(4) A 1
C C1' 0.110(4) -0.1903(13) 1.011(4) 0.023(3) Uani d PDU 0.158(4) A 2
H H1'A 0.1420 -0.1628 0.9842 0.027 Uiso calc PR 0.158(4) A 2
C C2' 0.116(3) -0.2481(13) 0.987(3) 0.027(4) Uani d PDU 0.158(4) A 2
H H2'A 0.1480 -0.2585 0.9405 0.032 Uiso calc PR 0.158(4) A 2
C C3' 0.075(3) -0.2885(12) 1.031(3) 0.028(4) Uani d PDU 0.158(4) A 2
H H3'A 0.0816 -0.3269 1.0173 0.034 Uiso calc PR 0.158(4) A 2
C C4' 0.023(3) -0.2733(11) 1.098(3) 0.024(3) Uani d PDU 0.158(4) A 2
C C5' -0.026(2) -0.3121(10) 1.149(2) 0.026(4) Uani d PDU 0.158(4) A 2
H H5'A -0.0234 -0.3511 1.1372 0.031 Uiso calc PR 0.158(4) A 2
C C6' -0.074(3) -0.2941(10) 1.210(3) 0.032(4) Uani d PDU 0.158(4) A 2
C C7' -0.086(3) -0.2346(9) 1.228(3) 0.026(3) Uani d PDU 0.158(4) A 2
C C8' -0.129(2) -0.2136(10) 1.299(2) 0.031(4) Uani d PDU 0.158(4) A 2
H H8'A -0.1587 -0.2390 1.3318 0.037 Uiso calc PR 0.158(4) A 2
C C9' -0.127(3) -0.1569(10) 1.320(2) 0.031(3) Uani d PDU 0.158(4) A 2
H H9'A -0.1576 -0.1433 1.3656 0.038 Uiso calc PR 0.158(4) A 2
C C10' -0.079(3) -0.1187(11) 1.271(3) 0.031(3) Uani d PDU 0.158(4) A 2
H H10B -0.0756 -0.0798 1.2862 0.037 Uiso calc PR 0.158(4) A 2
C C11' -0.034(3) -0.1943(10) 1.185(3) 0.025(3) Uani d PDU 0.158(4) A 2
C C12' 0.012(4) -0.2131(11) 1.114(3) 0.022(3) Uani d PDU 0.158(4) A 2
N N1' 0.059(6) -0.1739(13) 1.072(5) 0.020(3) Uani d PDU 0.158(4) A 2
N N2' -0.038(5) -0.1379(11) 1.204(4) 0.023(3) Uani d PDU 0.158(4) A 2
N N3' -0.1201(15) -0.3401(8) 1.2576(16) 0.040(3) Uani d PDU 0.158(4) A 2
O O2' -0.1967(14) -0.3283(7) 1.2810(14) 0.049(3) Uani d PDU 0.158(4) A 2
O O1' -0.091(4) -0.3889(11) 1.259(4) 0.033(3) Uani d PDU 0.158(4) A 2
Sb Sb 0.035784(19) 0.195912(9) 1.342401(19) 0.03131(7) Uani d . 1 . .
F F1 -0.0552(2) 0.15895(13) 1.3963(3) 0.0868(9) Uani d . 1 . .
F F2 -0.09810(19) 0.23510(10) 1.2379(2) 0.0632(7) Uani d . 1 . .
F F3 0.12724(18) 0.23192(9) 1.28696(18) 0.0447(5) Uani d . 1 . .
F F4 0.0682(2) 0.25534(10) 1.4442(2) 0.0624(7) Uani d . 1 . .
F F5 0.0064(2) 0.13675(9) 1.23847(18) 0.0559(6) Uani d . 1 . .
F F6 0.16940(18) 0.15634(9) 1.44683(17) 0.0461(5) Uani d . 1 . .

loop_
_atom_site_aniso_label
_atom_site_aniso_U_11
_atom_site_aniso_U_22
_atom_site_aniso_U_33
_atom_site_aniso_U_12
_atom_site_aniso_U_13
_atom_site_aniso_U_23
Ag 0.01518(11) 0.01797(12) 0.02097(11) -0.00183(8) 0.00690(9) -0.00001(9)
P1 0.0148(3) 0.0175(4) 0.0195(4) -0.0012(3) 0.0069(3) 0.0020(3)
P2 0.0140(3) 0.0155(4) 0.0193(4) -0.0006(3) 0.0060(3) 0.0015(3)
C21 0.0220(14) 0.0207(16) 0.0236(15) 0.0009(12) 0.0119(13) 0.0042(12)
C22 0.0219(15) 0.0260(17) 0.0288(16) -0.0009(13) 0.0141(13) 0.0049(13)
C23 0.0249(16) 0.037(2) 0.041(2) 0.0085(15) 0.0203(15) 0.0085(16)
C24 0.044(2) 0.034(2) 0.054(2) 0.0089(17) 0.0326(19) -0.0018(18)
C25 0.0392(19) 0.035(2) 0.045(2) -0.0055(16) 0.0229(17) -0.0149(17)
C26 0.0250(15) 0.0286(17) 0.0316(17) -0.0025(14) 0.0142(14) -0.0036(14)
C31 0.0122(13) 0.0225(16) 0.0190(14) -0.0032(12) 0.0007(11) 0.0047(12)
C32 0.0190(14) 0.0256(17) 0.0229(16) -0.0019(13) 0.0027(13) 0.0019(13)
C33 0.0229(16) 0.0212(17) 0.0294(17) -0.0023(13) -0.0048(14) 0.0023(14)
C34 0.0225(16) 0.0249(18) 0.0349(19) -0.0070(14) -0.0071(15) 0.0109(15)
C35 0.0212(16) 0.043(2) 0.0323(18) -0.0082(15) 0.0050(14) 0.0169(16)
C36 0.0175(14) 0.0321(18) 0.0274(16) -0.0026(13) 0.0062(13) 0.0065(14)
C41 0.0125(13) 0.0241(16) 0.0199(14) -0.0032(12) 0.0047(12) 0.0002(12)
C42 0.0230(15) 0.0291(18) 0.0303(17) 0.0016(13) 0.0125(14) 0.0067(14)
C43 0.0233(16) 0.043(2) 0.0299(17) -0.0013(15) 0.0099(14) 0.0136(16)
C44 0.0332(18) 0.052(2) 0.0255(17) -0.0073(17) 0.0174(15) 0.0033(16)
C45 0.0382(19) 0.038(2) 0.0373(19) -0.0051(16) 0.0239(16) -0.0075(16)
C46 0.0263(16) 0.0243(17) 0.0310(17) -0.0030(13) 0.0161(14) 0.0007(13)
C51 0.0165(13) 0.0235(16) 0.0209(15) 0.0007(12) 0.0080(12) 0.0062(12)
C52 0.0208(15) 0.0215(17) 0.0403(19) -0.0008(13) 0.0124(14) -0.0002(14)
C53 0.0352(19) 0.0238(18) 0.061(2) 0.0089(15) 0.0247(18) 0.0045(17)
C54 0.0205(16) 0.043(2) 0.047(2) 0.0121(15) 0.0152(16) 0.0166(17)
C55 0.0158(15) 0.048(2) 0.0332(18) -0.0019(15) 0.0055(14) 0.0064(16)
C56 0.0196(15) 0.0296(18) 0.0288(16) -0.0015(13) 0.0108(13) -0.0024(14)
C61 0.0222(14) 0.0162(15) 0.0237(15) -0.0003(12) 0.0111(13) 0.0000(12)
C1 0.026(3) 0.029(3) 0.026(2) 0.005(2) 0.0082(18) -0.001(2)
C2 0.047(3) 0.035(3) 0.039(3) 0.012(3) 0.011(2) -0.007(3)
C3 0.047(3) 0.021(2) 0.038(3) 0.011(2) -0.002(2) -0.006(2)
C4 0.028(3) 0.0185(19) 0.028(3) 0.0031(17) -0.0086(17) 0.0019(18)
C5 0.035(3) 0.017(2) 0.037(4) -0.007(2) -0.015(2) 0.014(2)
C6 0.033(2) 0.039(3) 0.032(2) -0.013(2) -0.0048(18) 0.017(2)
C7 0.026(2) 0.040(3) 0.018(2) -0.014(2) 0.0001(17) 0.007(2)
C8 0.034(3) 0.064(4) 0.024(2) -0.023(2) 0.0132(19) 0.002(2)
C9 0.037(3) 0.060(3) 0.033(2) -0.018(2) 0.020(2) -0.011(2)
C10 0.030(3) 0.042(3) 0.029(2) -0.012(2) 0.017(2) -0.011(2)
C11 0.016(2) 0.028(2) 0.0144(18) -0.0046(17) -0.0025(14) 0.0035(17)
C12 0.020(2) 0.0213(18) 0.020(3) -0.0026(16) -0.0031(16) 0.0098(17)
N1 0.019(3) 0.0228(18) 0.022(3) 0.0015(16) 0.0032(14) -0.0027(16)
N2 0.022(2) 0.025(2) 0.0200(16) -0.008(2) 0.0071(15) -0.002(2)
N3 0.038(2) 0.026(2) 0.081(3) -0.008(2) -0.020(2) 0.018(2)
O1 0.086(3) 0.023(2) 0.269(8) 0.004(2) 0.097(4) 0.008(3)
O2 0.114(7) 0.034(3) 0.066(5) -0.031(3) -0.016(3) 0.030(3)
C1' 0.024(5) 0.024(5) 0.023(5) 0.004(5) 0.014(4) -0.001(4)
C2' 0.029(6) 0.025(6) 0.029(5) 0.001(5) 0.016(5) 0.001(5)
C3' 0.033(6) 0.023(5) 0.030(6) 0.007(5) 0.016(5) -0.004(5)
C4' 0.023(5) 0.020(4) 0.023(5) 0.001(4) 0.007(4) 0.003(4)
C5' 0.024(5) 0.019(5) 0.025(6) -0.004(5) 0.003(5) 0.007(5)
C6' 0.028(5) 0.028(5) 0.029(5) -0.007(5) 0.004(5) 0.010(5)
C7' 0.021(4) 0.032(5) 0.019(4) -0.006(4) 0.004(4) 0.003(4)
C8' 0.025(5) 0.039(6) 0.023(5) -0.011(5) 0.007(5) 0.000(5)
C9' 0.028(5) 0.046(5) 0.025(4) -0.012(5) 0.016(4) -0.005(5)
C10' 0.028(5) 0.037(5) 0.026(4) -0.012(5) 0.012(4) -0.003(5)
C11' 0.021(4) 0.022(4) 0.019(4) -0.010(4) -0.001(4) 0.005(4)
C12' 0.019(4) 0.022(4) 0.019(5) 0.002(4) 0.004(4) -0.001(4)
N1' 0.020(5) 0.022(4) 0.019(5) -0.005(4) 0.009(4) 0.006(4)
N2' 0.022(5) 0.033(5) 0.017(4) -0.008(5) 0.010(4) -0.002(5)
N3' 0.040(5) 0.039(5) 0.043(5) -0.007(5) 0.021(4) 0.018(5)
O2' 0.045(6) 0.043(6) 0.053(6) -0.007(5) 0.019(5) 0.020(5)
O1' 0.039(5) 0.038(6) 0.036(6) -0.006(5) 0.030(5) 0.015(5)
Sb 0.03320(12) 0.02695(13) 0.03999(14) 0.00654(9) 0.02232(11) 0.00912(10)
F1 0.0786(18) 0.091(2) 0.119(2) -0.0047(16) 0.0694(19) 0.0431(19)
F2 0.0377(12) 0.0606(16) 0.0893(18) 0.0241(11) 0.0282(13) 0.0301(14)
F3 0.0464(12) 0.0476(13) 0.0557(13) 0.0058(10) 0.0370(11) 0.0089(10)
F4 0.0965(19) 0.0479(14) 0.0622(15) 0.0149(13) 0.0533(15) -0.0061(12)
F5 0.0565(14) 0.0377(12) 0.0437(13) 0.0067(11) -0.0013(11) -0.0024(10)
F6 0.0489(12) 0.0339(11) 0.0392(12) 0.0060(10) 0.0070(10) 0.0053(9)

loop_
_atom_type_symbol
_atom_type_description
_atom_type_scat_dispersion_real
_atom_type_scat_dispersion_imag
_atom_type_scat_source
C C 0.0033 0.0016 'International Tables Vol C Tables 4.2.6.8 and 6.1.1.4'
H H 0.0000 0.0000 'International Tables Vol C Tables 4.2.6.8 and 6.1.1.4'
N N 0.0061 0.0033 'International Tables Vol C Tables 4.2.6.8 and 6.1.1.4'
O O 0.0106 0.0060 'International Tables Vol C Tables 4.2.6.8 and 6.1.1.4'
F F 0.0171 0.0103 'International Tables Vol C Tables 4.2.6.8 and 6.1.1.4'
P P 0.1023 0.0942 'International Tables Vol C Tables 4.2.6.8 and 6.1.1.4'
Ag Ag -0.8971 1.1015 'International Tables Vol C Tables 4.2.6.8 and 6.1.1.4'
Sb Sb -0.5866 1.5461 'International Tables Vol C Tables 4.2.6.8 and 6.1.1.4'

loop_
_geom_angle_atom_site_label_1
_geom_angle_atom_site_label_2
_geom_angle_atom_site_label_3
_geom_angle_site_symmetry_1
_geom_angle_site_symmetry_3
_geom_angle
_geom_angle_publ_flag
N1 Ag P2 . . 115.8(3) y
N1 Ag N1' . . 6.2(7) n
P2 Ag N1' . . 113.8(17) n
N1 Ag N2' . . 62.3(6) n
P2 Ag N2' . . 104.1(13) n
N1' Ag N2' . . 68.3(7) n
N1 Ag P1 . . 100.1(3) y
P2 Ag P1 . . 144.11(3) y
N1' Ag P1 . . 101.7(17) n
N2' Ag P1 . . 93.4(14) n
N1 Ag N2 . . 68.51(15) y
P2 Ag N2 . . 103.1(2) y
N1' Ag N2 . . 74.5(6) n
N2' Ag N2 . . 6.3(7) n
P1 Ag N2 . . 90.9(2) y
C21 P1 C31 . . 106.38(13) ?
C21 P1 C61 . . 105.11(13) ?
C31 P1 C61 . . 102.66(13) ?
C21 P1 Ag . . 113.91(10) ?
C31 P1 Ag . . 105.39(9) ?
C61 P1 Ag . . 121.90(9) ?
C51 P2 C41 . . 101.49(13) ?
C51 P2 C61 . 3_557 104.48(13) ?
C41 P2 C61 . 3_557 104.99(13) ?
C51 P2 Ag . . 119.29(10) ?
C41 P2 Ag . . 106.43(9) ?
C61 P2 Ag 3_557 . 118.08(10) ?
C26 C21 C22 . . 118.7(3) ?
C26 C21 P1 . . 118.7(2) ?
C22 C21 P1 . . 122.5(2) ?
C23 C22 C21 . . 120.1(3) ?
C23 C22 H22A . . 119.9 ?
C21 C22 H22A . . 119.9 ?
C24 C23 C22 . . 120.2(3) ?
C24 C23 H23A . . 119.9 ?
C22 C23 H23A . . 119.9 ?
C25 C24 C23 . . 120.4(3) ?
C25 C24 H24A . . 119.8 ?
C23 C24 H24A . . 119.8 ?
C24 C25 C26 . . 119.7(3) ?
C24 C25 H25A . . 120.1 ?
C26 C25 H25A . . 120.1 ?
C25 C26 C21 . . 120.9(3) ?
C25 C26 H26A . . 119.5 ?
C21 C26 H26A . . 119.5 ?
C36 C31 C32 . . 118.9(3) ?
C36 C31 P1 . . 122.0(2) ?
C32 C31 P1 . . 118.4(2) ?
C33 C32 C31 . . 120.7(3) ?
C33 C32 H32A . . 119.6 ?
C31 C32 H32A . . 119.6 ?
C34 C33 C32 . . 119.6(3) ?
C34 C33 H33A . . 120.2 ?
C32 C33 H33A . . 120.2 ?
C35 C34 C33 . . 120.4(3) ?
C35 C34 H34A . . 119.8 ?
C33 C34 H34A . . 119.8 ?
C34 C35 C36 . . 120.5(3) ?
C34 C35 H35A . . 119.8 ?
C36 C35 H35A . . 119.8 ?
C35 C36 C31 . . 119.9(3) ?
C35 C36 H36A . . 120.1 ?
C31 C36 H36A . . 120.1 ?
C46 C41 C42 . . 118.8(3) ?
C46 C41 P2 . . 123.7(2) ?
C42 C41 P2 . . 117.3(2) ?
C43 C42 C41 . . 120.5(3) ?
C43 C42 H42A . . 119.7 ?
C41 C42 H42A . . 119.7 ?
C44 C43 C42 . . 120.0(3) ?
C44 C43 H43A . . 120.0 ?
C42 C43 H43A . . 120.0 ?
C45 C44 C43 . . 120.1(3) ?
C45 C44 H44A . . 119.9 ?
C43 C44 H44A . . 119.9 ?
C44 C45 C46 . . 120.2(3) ?
C44 C45 H45A . . 119.9 ?
C46 C45 H45A . . 119.9 ?
C41 C46 C45 . . 120.3(3) ?
C41 C46 H46A . . 119.8 ?
C45 C46 H46A . . 119.8 ?
C52 C51 C56 . . 119.3(3) ?
C52 C51 P2 . . 120.1(2) ?
C56 C51 P2 . . 120.6(2) ?
C51 C52 C53 . . 120.3(3) ?
C51 C52 H52A . . 119.9 ?
C53 C52 H52A . . 119.9 ?
C54 C53 C52 . . 119.8(3) ?
C54 C53 H53A . . 120.1 ?
C52 C53 H53A . . 120.1 ?
C55 C54 C53 . . 120.4(3) ?
C55 C54 H54A . . 119.8 ?
C53 C54 H54A . . 119.8 ?
C54 C55 C56 . . 120.3(3) ?
C54 C55 H55A . . 119.8 ?
C56 C55 H55A . . 119.8 ?
C55 C56 C51 . . 119.8(3) ?
C55 C56 H56A . . 120.1 ?
C51 C56 H56A . . 120.1 ?
P2 C61 P1 3_557 . 112.26(15) ?
P2 C61 H61A 3_557 . 109.2 ?
P1 C61 H61A . . 109.2 ?
P2 C61 H61B 3_557 . 109.2 ?
P1 C61 H61B . . 109.2 ?
H61A C61 H61B . . 107.9 ?
N1 C1 C2 . . 122.1(5) ?
N1 C1 H1A . . 119.0 ?
C2 C1 H1A . . 119.0 ?
C3 C2 C1 . . 119.4(5) ?
C3 C2 H2A . . 120.3 ?
C1 C2 H2A . . 120.3 ?
C2 C3 C4 . . 120.7(4) ?
C2 C3 H3A . . 119.6 ?
C4 C3 H3A . . 119.6 ?
C3 C4 C12 . . 117.1(4) ?
C3 C4 C5 . . 127.6(4) ?
C12 C4 C5 . . 115.2(5) ?
C6 C5 C4 . . 123.5(4) ?
C6 C5 N3 . . 115.5(6) ?
C4 C5 N3 . . 121.0(6) ?
C5 C6 C7 . . 121.5(5) ?
C5 C6 H6A . . 119.2 ?
C7 C6 H6A . . 119.2 ?
C8 C7 C11 . . 118.9(4) ?
C8 C7 C6 . . 122.7(4) ?
C11 C7 C6 . . 118.4(5) ?
C9 C8 C7 . . 118.9(4) ?
C9 C8 H8A . . 120.5 ?
C7 C8 H8A . . 120.5 ?
C8 C9 C10 . . 119.0(5) ?
C8 C9 H9A . . 120.5 ?
C10 C9 H9A . . 120.5 ?
N2 C10 C9 . . 123.8(5) ?
N2 C10 H10A . . 118.1 ?
C9 C10 H10A . . 118.1 ?
N2 C11 C7 . . 121.3(4) ?
N2 C11 C12 . . 118.2(4) ?
C7 C11 C12 . . 120.5(4) ?
N1 C12 C4 . . 120.8(5) ?
N1 C12 C11 . . 118.5(4) ?
C4 C12 C11 . . 120.7(4) ?
C1 N1 C12 . . 119.8(4) ?
C1 N1 Ag . . 121.8(4) ?
C12 N1 Ag . . 118.1(3) ?
C10 N2 C11 . . 118.0(4) ?
C10 N2 Ag . . 125.2(3) ?
C11 N2 Ag . . 116.0(3) ?
O2 N3 O1 . . 122.8(6) ?
O2 N3 C5 . . 118.7(7) ?
O1 N3 C5 . . 118.6(6) ?
N1' C1' C2' . . 122(2) ?
N1' C1' H1'A . . 119.1 ?
C2' C1' H1'A . . 119.1 ?
C3' C2' C1' . . 119(2) ?
C3' C2' H2'A . . 120.3 ?
C1' C2' H2'A . . 120.3 ?
C2' C3' C4' . . 120.9(19) ?
C2' C3' H3'A . . 119.6 ?
C4' C3' H3'A . . 119.6 ?
C3' C4' C12' . . 117.0(16) ?
C3' C4' C5' . . 126.3(18) ?
C12' C4' C5' . . 116.6(16) ?
C6' C5' C4' . . 123(2) ?
C6' C5' H5'A . . 118.7 ?
C4' C5' H5'A . . 118.7 ?
C5' C6' C7' . . 122(2) ?
C5' C6' N3' . . 115.7(19) ?
C7' C6' N3' . . 121.9(18) ?
C8' C7' C6' . . 124.6(17) ?
C8' C7' C11' . . 117.2(16) ?
C6' C7' C11' . . 117.6(17) ?
C9' C8' C7' . . 121.4(18) ?
C9' C8' H8'A . . 119.3 ?
C7' C8' H8'A . . 119.3 ?
C8' C9' C10' . . 118.9(18) ?
C8' C9' H9'A . . 120.5 ?
C10' C9' H9'A . . 120.5 ?
N2' C10' C9' . . 121(2) ?
N2' C10' H10B . . 119.7 ?
C9' C10' H10B . . 119.7 ?
N2' C11' C7' . . 120.3(17) ?
N2' C11' C12' . . 119.5(16) ?
C7' C11' C12' . . 120.0(17) ?
N1' C12' C4' . . 120.5(17) ?
N1' C12' C11' . . 118.7(17) ?
C4' C12' C11' . . 120.3(17) ?
C1' N1' C12' . . 120(2) ?
C1' N1' Ag . . 121.4(17) ?
C12' N1' Ag . . 117.8(15) ?
C10' N2' C11' . . 121.4(19) ?
C10' N2' Ag . . 124.1(16) ?
C11' N2' Ag . . 114.3(14) ?
O2' N3' O1' . . 120.1(19) ?
O2' N3' C6' . . 118.5(18) ?
O1' N3' C6' . . 121(2) ?
F1 Sb F3 . . 179.02(13) ?
F1 Sb F4 . . 91.09(13) ?
F3 Sb F4 . . 89.86(10) ?
F1 Sb F2 . . 90.32(12) ?
F3 Sb F2 . . 89.92(10) ?
F4 Sb F2 . . 90.14(12) ?
F1 Sb F6 . . 89.50(11) ?
F3 Sb F6 . . 90.25(9) ?
F4 Sb F6 . . 90.09(10) ?
F2 Sb F6 . . 179.72(11) ?
F1 Sb F5 . . 90.56(14) ?
F3 Sb F5 . . 88.49(10) ?
F4 Sb F5 . . 178.33(11) ?
F2 Sb F5 . . 90.13(11) ?
F6 Sb F5 . . 89.65(9) ?

loop_
_geom_bond_atom_site_label_1
_geom_bond_atom_site_label_2
_geom_bond_site_symmetry_2
_geom_bond_distance
_geom_bond_publ_flag
Ag N1 . 2.392(6) y
Ag P2 . 2.3982(7) y
Ag N1' . 2.38(3) n
Ag N2' . 2.49(3) n
Ag P1 . 2.4491(7) y
Ag N2 . 2.451(5) y
P1 C21 . 1.817(3) ?
P1 C31 . 1.828(3) ?
P1 C61 . 1.843(3) ?
P2 C51 . 1.821(3) ?
P2 C41 . 1.825(3) ?
P2 C61 3_557 1.835(3) ?
C21 C26 . 1.395(4) ?
C21 C22 . 1.398(4) ?
C22 C23 . 1.387(4) ?
C22 H22A . 0.9300 ?
C23 C24 . 1.381(5) ?
C23 H23A . 0.9300 ?
C24 C25 . 1.380(5) ?
C24 H24A . 0.9300 ?
C25 C26 . 1.383(4) ?
C25 H25A . 0.9300 ?
C26 H26A . 0.9300 ?
C31 C36 . 1.395(4) ?
C31 C32 . 1.396(4) ?
C32 C33 . 1.385(4) ?
C32 H32A . 0.9300 ?
C33 C34 . 1.382(5) ?
C33 H33A . 0.9300 ?
C34 C35 . 1.376(5) ?
C34 H34A . 0.9300 ?
C35 C36 . 1.388(4) ?
C35 H35A . 0.9300 ?
C36 H36A . 0.9300 ?
C41 C46 . 1.383(4) ?
C41 C42 . 1.400(4) ?
C42 C43 . 1.384(4) ?
C42 H42A . 0.9300 ?
C43 C44 . 1.379(5) ?
C43 H43A . 0.9300 ?
C44 C45 . 1.376(5) ?
C44 H44A . 0.9300 ?
C45 C46 . 1.396(4) ?
C45 H45A . 0.9300 ?
C46 H46A . 0.9300 ?
C51 C52 . 1.386(4) ?
C51 C56 . 1.394(4) ?
C52 C53 . 1.392(4) ?
C52 H52A . 0.9300 ?
C53 C54 . 1.376(5) ?
C53 H53A . 0.9300 ?
C54 C55 . 1.372(5) ?
C54 H54A . 0.9300 ?
C55 C56 . 1.390(4) ?
C55 H55A . 0.9300 ?
C56 H56A . 0.9300 ?
C61 P2 3_557 1.835(3) ?
C61 H61A . 0.9700 ?
C61 H61B . 0.9700 ?
C1 N1 . 1.329(5) ?
C1 C2 . 1.404(6) ?
C1 H1A . 0.9300 ?
C2 C3 . 1.353(7) ?
C2 H2A . 0.9300 ?
C3 C4 . 1.403(7) ?
C3 H3A . 0.9300 ?
C4 C12 . 1.437(5) ?
C4 C5 . 1.457(8) ?
C5 C6 . 1.330(7) ?
C5 N3 . 1.483(6) ?
C6 C7 . 1.424(7) ?
C6 H6A . 0.9300 ?
C7 C8 . 1.400(7) ?
C7 C11 . 1.408(5) ?
C8 C9 . 1.359(7) ?
C8 H8A . 0.9300 ?
C9 C10 . 1.395(6) ?
C9 H9A . 0.9300 ?
C10 N2 . 1.322(5) ?
C10 H10A . 0.9300 ?
C11 N2 . 1.361(5) ?
C11 C12 . 1.432(6) ?
C12 N1 . 1.361(5) ?
N3 O2 . 1.191(8) ?
N3 O1 . 1.198(7) ?
C1' N1' . 1.325(17) ?
C1' C2' . 1.405(17) ?
C1' H1'A . 0.9300 ?
C2' C3' . 1.350(18) ?
C2' H2'A . 0.9300 ?
C3' C4' . 1.397(17) ?
C3' H3'A . 0.9300 ?
C4' C12' . 1.440(16) ?
C4' C5' . 1.447(17) ?
C5' C6' . 1.322(19) ?
C5' H5'A . 0.9300 ?
C6' C7' . 1.435(18) ?
C6' N3' . 1.50(3) ?
C7' C8' . 1.387(17) ?
C7' C11' . 1.429(16) ?
C8' C9' . 1.357(18) ?
C8' H8'A . 0.9300 ?
C9' C10' . 1.417(17) ?
C9' H9'A . 0.9300 ?
C10' N2' . 1.324(17) ?
C10' H10B . 0.9300 ?
C11' N2' . 1.349(16) ?
C11' C12' . 1.420(16) ?
C12' N1' . 1.354(16) ?
N3' O2' . 1.197(16) ?
N3' O1' . 1.197(19) ?
Sb F1 . 1.853(2) ?
Sb F3 . 1.8630(19) ?
Sb F4 . 1.864(2) ?
Sb F2 . 1.874(2) ?
Sb F6 . 1.8759(19) ?
Sb F5 . 1.883(2) ?

loop_
_geom_hbond_atom_site_label_D
_geom_hbond_atom_site_label_H
_geom_hbond_atom_site_label_A
_geom_hbond_site_symmetry_A
_geom_hbond_distance_DH
_geom_hbond_distance_HA
_geom_hbond_distance_DA
_geom_hbond_angle_DHA
_geom_hbond_publ_flag
C35 H35A F4 2_447 0.93 2.54 3.409(4) 155 n
C46 H46A F5 . 0.93 2.50 3.398(4) 163 n

loop_
_geom_torsion_atom_site_label_1
_geom_torsion_atom_site_label_2
_geom_torsion_atom_site_label_3
_geom_torsion_atom_site_label_4
_geom_torsion_site_symmetry_1
_geom_torsion_site_symmetry_4
_geom_torsion
N1 Ag P1 C21 . . 143.06(17)
P2 Ag P1 C21 . . -39.37(11)
N1' Ag P1 C21 . . 149.1(6)
N2' Ag P1 C21 . . 80.6(6)
N2 Ag P1 C21 . . 74.73(15)
N1 Ag P1 C31 . . 26.83(17)
P2 Ag P1 C31 . . -155.60(10)
N1' Ag P1 C31 . . 32.9(6)
N2' Ag P1 C31 . . -35.7(6)
N2 Ag P1 C31 . . -41.50(15)
N1 Ag P1 C61 . . -89.21(17)
P2 Ag P1 C61 . . 88.35(12)
N1' Ag P1 C61 . . -83.2(6)
N2' Ag P1 C61 . . -151.7(6)
N2 Ag P1 C61 . . -157.54(15)
N1 Ag P2 C51 . . 24.36(19)
N1' Ag P2 C51 . . 17.9(7)
N2' Ag P2 C51 . . 90.1(8)
P1 Ag P2 C51 . . -152.97(11)
N2 Ag P2 C51 . . 96.58(17)
N1 Ag P2 C41 . . -89.44(18)
N1' Ag P2 C41 . . -95.8(7)
N2' Ag P2 C41 . . -23.7(8)
P1 Ag P2 C41 . . 93.23(11)
N2 Ag P2 C41 . . -17.21(16)
N1 Ag P2 C61 . 3_557 152.98(18)
N1' Ag P2 C61 . 3_557 146.6(7)
N2' Ag P2 C61 . 3_557 -141.2(8)
P1 Ag P2 C61 . 3_557 -24.35(12)
N2 Ag P2 C61 . 3_557 -134.79(17)
C31 P1 C21 C26 . . 133.8(2)
C61 P1 C21 C26 . . -117.8(2)
Ag P1 C21 C26 . . 18.2(3)
C31 P1 C21 C22 . . -49.0(3)
C61 P1 C21 C22 . . 59.4(3)
Ag P1 C21 C22 . . -164.7(2)
C26 C21 C22 C23 . . 1.1(4)
P1 C21 C22 C23 . . -176.0(2)
C21 C22 C23 C24 . . -1.2(5)
C22 C23 C24 C25 . . 0.5(5)
C23 C24 C25 C26 . . 0.3(6)
C24 C25 C26 C21 . . -0.4(5)
C22 C21 C26 C25 . . -0.3(5)
P1 C21 C26 C25 . . 176.9(3)
C21 P1 C31 C36 . . -27.8(3)
C61 P1 C31 C36 . . -138.0(2)
Ag P1 C31 C36 . . 93.5(2)
C21 P1 C31 C32 . . 161.8(2)
C61 P1 C31 C32 . . 51.7(2)
Ag P1 C31 C32 . . -76.9(2)
C36 C31 C32 C33 . . -1.3(4)
P1 C31 C32 C33 . . 169.4(2)
C31 C32 C33 C34 . . 0.3(4)
C32 C33 C34 C35 . . 0.8(4)
C33 C34 C35 C36 . . -0.9(5)
C34 C35 C36 C31 . . -0.1(4)
C32 C31 C36 C35 . . 1.2(4)
P1 C31 C36 C35 . . -169.2(2)
C51 P2 C41 C46 . . 135.8(2)
C61 P2 C41 C46 3_557 . 27.2(3)
Ag P2 C41 C46 . . -98.7(2)
C51 P2 C41 C42 . . -48.9(2)
C61 P2 C41 C42 3_557 . -157.5(2)
Ag P2 C41 C42 . . 76.5(2)
C46 C41 C42 C43 . . -0.5(4)
P2 C41 C42 C43 . . -176.0(2)
C41 C42 C43 C44 . . -0.7(5)
C42 C43 C44 C45 . . 1.2(5)
C43 C44 C45 C46 . . -0.4(5)
C42 C41 C46 C45 . . 1.3(4)
P2 C41 C46 C45 . . 176.5(2)
C44 C45 C46 C41 . . -0.8(5)
C41 P2 C51 C52 . . 114.9(3)
C61 P2 C51 C52 3_557 . -136.2(2)
Ag P2 C51 C52 . . -1.6(3)
C41 P2 C51 C56 . . -62.7(3)
C61 P2 C51 C56 3_557 . 46.3(3)
Ag P2 C51 C56 . . -179.1(2)
C56 C51 C52 C53 . . -0.9(5)
P2 C51 C52 C53 . . -178.5(3)
C51 C52 C53 C54 . . 0.3(5)
C52 C53 C54 C55 . . -0.3(5)
C53 C54 C55 C56 . . 1.0(5)
C54 C55 C56 C51 . . -1.6(5)
C52 C51 C56 C55 . . 1.6(4)
P2 C51 C56 C55 . . 179.2(2)
C21 P1 C61 P2 . 3_557 49.57(18)
C31 P1 C61 P2 . 3_557 160.67(15)
Ag P1 C61 P2 . 3_557 -81.92(16)
C2 C1 N1 Ag . . -174.5(6)
C4 C12 N1 Ag . . 174.2(5)
C11 C12 N1 Ag . . -3.4(11)
P2 Ag N1 C1 . . -85.9(8)
N1' Ag N1 C1 . . -14(18)
N2' Ag N1 C1 . . -178.9(18)
P1 Ag N1 C1 . . 92.5(8)
N2 Ag N1 C1 . . 179.5(9)
P2 Ag N1 C12 . . 100.1(7)
N1' Ag N1 C12 . . 172(19)
N2' Ag N1 C12 . . 7.1(17)
P1 Ag N1 C12 . . -81.5(8)
N2 Ag N1 C12 . . 5.5(7)
C9 C10 N2 C11 . . -0.7(11)
C9 C10 N2 Ag . . 168.8(5)
C7 C11 N2 C10 . . -0.9(11)
C12 C11 N2 C10 . . 178.9(7)
C7 C11 N2 Ag . . -171.3(5)
C12 C11 N2 Ag . . 8.5(9)
N1 Ag N2 C10 . . -176.9(8)
P2 Ag N2 C10 . . 70.2(7)
N1' Ag N2 C10 . . -178.3(19)
N2' Ag N2 C10 . . 170(15)
P1 Ag N2 C10 . . -76.4(7)
N1 Ag N2 C11 . . -7.2(6)
P2 Ag N2 C11 . . -120.1(6)
N1' Ag N2 C11 . . -8.7(18)
N2' Ag N2 C11 . . -20(14)
P1 Ag N2 C11 . . 93.2(6)
C6 C5 N3 O2 . . -6.1(8)
C4 C5 N3 O2 . . 171.9(7)
C6 C5 N3 O1 . . 174.2(5)
C4 C5 N3 O1 . . -7.8(7)
N1 Ag N1' C1' . . 17E1(2)
P2 Ag N1' C1' . . -81(5)
N2' Ag N1' C1' . . -177(5)
P1 Ag N1' C1' . . 94(5)
N2 Ag N1' C1' . . -179(5)
N1 Ag N1' C12' . . -3(15)
P2 Ag N1' C12' . . 107(4)
N2' Ag N1' C12' . . 10(4)
P1 Ag N1' C12' . . -79(5)
N2 Ag N1' C12' . . 9(4)
C9' C10' N2' C11' . . -4(7)
C9' C10' N2' Ag . . 171(3)
C7' C11' N2' C10' . . 6(7)
C12' C11' N2' C10' . . -179(5)
C7' C11' N2' Ag . . -169(3)
C12' C11' N2' Ag . . 6(6)
N1 Ag N2' C10' . . 178(5)
P2 Ag N2' C10' . . 66(4)
N1' Ag N2' C10' . . 177(5)
P1 Ag N2' C10' . . -82(4)
N2 Ag N2' C10' . . -15(11)
N1 Ag N2' C11' . . -7(3)
P2 Ag N2' C11' . . -119(4)
N1' Ag N2' C11' . . -8(4)
P1 Ag N2' C11' . . 93(4)
N2 Ag N2' C11' . . 160(17)
C5' C6' N3' O2' . . -156(3)
C7' C6' N3' O2' . . 23(4)
C5' C6' N3' O1' . . 16(5)
C7' C6' N3' O1' . . -166(4)
